data_4310881
loop_
_publ_author_name
'Avelino Mart\'in'
'Miguel Mena'
'Adri\'an P\'erez-Redondo'
'Carlos Y\'elamos'

_publ_section_title
;
 Cube-Type Nitrido Complexes Containing Titanium and Alkali/Alkaline-Earth
 Metals
;
_journal_name_full 'Inorganic Chemistry'
_journal_page_first 2491
_journal_page_last 2498
_journal_paper_doi 10.1021/ic035493y
_journal_volume 43
_journal_year 2004
_chemical_formula_moiety 'C60 H95 Cs N8 Ti6'
_chemical_formula_sum 'C60 H95 Cs N8 Ti6'
_chemical_formula_weight 1348.75
_chemical_name_systematic
;
 ?
;
_space_group_IT_number 148
_symmetry_cell_setting trigonal
_symmetry_space_group_name_Hall '-R 3'
_symmetry_space_group_name_H-M 'R -3 :H'
_atom_sites_solution_hydrogens geom
_atom_sites_solution_primary direct
_atom_sites_solution_secondary difmap
_audit_conform_dict_location ftp://ftp.iucr.org/pub/cif_core.dic
_audit_conform_dict_name cif_core.dic
_audit_conform_dict_version 2.2
_audit_creation_date 2003-07-22T09:32:22-00:00
_audit_creation_method 'WinGX routine CIF_UPDATE'
_cell_angle_alpha 90.000(5)
_cell_angle_beta 90.000(5)
_cell_angle_gamma 120.000(5)
_cell_formula_units_Z 3
_cell_length_a 18.799(5)
_cell_length_b 18.799(5)
_cell_length_c 16.115(5)
_cell_measurement_reflns_used 25
_cell_measurement_temperature 293(2)
_cell_measurement_theta_max 13
_cell_measurement_theta_min 8
_cell_volume 4932(2)
_computing_cell_refinement 'CAD4 EXPRESS'
_computing_data_collection 'CAD4 EXPRESS'
_computing_data_reduction 'XCAD4 (Harms, 1996)'
_computing_structure_refinement 'SHELXL-97 (Sheldrick, 1997)'
_diffrn_ambient_temperature 293(2)
_diffrn_measured_fraction_theta_full 0.999
_diffrn_measured_fraction_theta_max 0.999
_diffrn_measurement_device 'Enraf Nonius CAD4'
_diffrn_measurement_device_type 'ENRAF NONIUS CAD4'
_diffrn_measurement_method omega-2theta
_diffrn_radiation_monochromator graphite
_diffrn_radiation_type MoK\a
_diffrn_radiation_wavelength 0.71069
_diffrn_reflns_av_R_equivalents 0.0215
_diffrn_reflns_av_unetI/netI 0.0438
_diffrn_reflns_limit_h_max 0
_diffrn_reflns_limit_h_min -20
_diffrn_reflns_limit_k_max 20
_diffrn_reflns_limit_k_min 0
_diffrn_reflns_limit_l_max 17
_diffrn_reflns_limit_l_min 0
_diffrn_reflns_number 1675
_diffrn_reflns_theta_full 22.97
_diffrn_reflns_theta_max 22.97
_diffrn_reflns_theta_min 1.78
_diffrn_standards_decay_% 3
_diffrn_standards_interval_time 60
_diffrn_standards_number 3
_exptl_absorpt_coefficient_mu 1.28
_exptl_absorpt_correction_T_max 0.9987
_exptl_absorpt_correction_T_min 0.9062
_exptl_absorpt_correction_type psi-scan
_exptl_absorpt_process_details
;
North A.C.T., Phillips D.C. & Mathews F.S. (1968) Acta. Cryst. A24, 351
        Number of psi-scan sets used was   2
        Theta correction was applied.
        Averaged transmission function was used.
        No Fourier smoothing was applied.
;
_exptl_crystal_colour colorless
_exptl_crystal_density_diffrn 1.362
_exptl_crystal_density_method 'not measured'
_exptl_crystal_description prism
_exptl_crystal_F_000 2094
_exptl_crystal_size_max 0.43
_exptl_crystal_size_mid 0.32
_exptl_crystal_size_min 0.3
_refine_diff_density_max 0.564
_refine_diff_density_min -0.409
_refine_diff_density_rms 0.099
_refine_ls_extinction_method none
_refine_ls_goodness_of_fit_ref 1.08
_refine_ls_hydrogen_treatment mixed
_refine_ls_matrix_type full
_refine_ls_number_parameters 119
_refine_ls_number_reflns 1529
_refine_ls_number_restraints 0
_refine_ls_restrained_S_all 1.08
_refine_ls_R_factor_all 0.0685
_refine_ls_R_factor_gt 0.0459
_refine_ls_shift/su_max 0.001
_refine_ls_shift/su_mean 0
_refine_ls_structure_factor_coef Fsqd
_refine_ls_weighting_details 'calc w=1/[\s^2^(Fo^2^)+(0.0687P)^2^+2.6759P] where P=(Fo^2^+2Fc^2^)/3'
_refine_ls_weighting_scheme calc
_refine_ls_wR_factor_gt 0.116
_refine_ls_wR_factor_ref 0.1256
_reflns_number_gt 1202
_reflns_number_total 1529
_reflns_threshold_expression >2sigma(I)
_cod_data_source_file ic035493ysi20031230_055534_3.cif
_cod_data_source_block 10
_cod_original_sg_symbol_H-M 'R -3'
_cod_database_code 4310881

loop_
_symmetry_equiv_pos_as_xyz
'x, y, z'
'-y, x-y, z'
'-x+y, -x, z'
'x+2/3, y+1/3, z+1/3'
'-y+2/3, x-y+1/3, z+1/3'
'-x+y+2/3, -x+1/3, z+1/3'
'x+1/3, y+2/3, z+2/3'
'-y+1/3, x-y+2/3, z+2/3'
'-x+y+1/3, -x+2/3, z+2/3'
'-x, -y, -z'
'y, -x+y, -z'
'x-y, x, -z'
'-x+2/3, -y+1/3, -z+1/3'
'y+2/3, -x+y+1/3, -z+1/3'
'x-y+2/3, x+1/3, -z+1/3'
'-x+1/3, -y+2/3, -z+2/3'
'y+1/3, -x+y+2/3, -z+2/3'
'x-y+1/3, x+2/3, -z+2/3'

loop_
_atom_site_label
_atom_site_type_symbol
_atom_site_fract_x
_atom_site_fract_y
_atom_site_fract_z
_atom_site_U_iso_or_equiv
_atom_site_adp_type
_atom_site_occupancy
_atom_site_symmetry_multiplicity
_atom_site_calc_flag
_atom_site_refinement_flags
_atom_site_disorder_assembly
_atom_site_disorder_group
Cs1 Cs 0 0 0 0.0749(4) Uani 1 6 d S . .
Ti1 Ti 0.09681(4) 0.02929(5) -0.22486(5) 0.0345(3) Uani 1 1 d . . .
N1 N 0 0 -0.2900(3) 0.0347(15) Uani 1 3 d S . .
N2 N 0.0738(2) 0.1047(2) -0.1676(2) 0.0385(9) Uani 1 1 d . . .
H2 H 0.1119 0.1591 -0.1653 0.046 Uiso 0.83 1 calc PR . .
C1 C 0.1995(3) -0.0069(3) -0.2562(3) 0.0457(12) Uani 1 1 d . . .
C2 C 0.1966(3) 0.0405(3) -0.3229(3) 0.0501(13) Uani 1 1 d . . .
C3 C 0.2232(3) 0.1207(3) -0.2934(3) 0.0529(14) Uani 1 1 d . . .
C4 C 0.2422(3) 0.1227(3) -0.2082(3) 0.0543(14) Uani 1 1 d . . .
C5 C 0.2274(3) 0.0442(3) -0.1862(3) 0.0502(13) Uani 1 1 d . . .
C6 C 0.1816(4) -0.0939(3) -0.2604(4) 0.0685(17) Uani 1 1 d . . .
H6A H 0.2317 -0.0951 -0.2538 0.103 Uiso 1 1 calc R . .
H6B H 0.1575 -0.1171 -0.3132 0.103 Uiso 1 1 calc R . .
H6C H 0.144 -0.1254 -0.2169 0.103 Uiso 1 1 calc R . .
C7 C 0.1699(4) 0.0113(5) -0.4112(3) 0.082(2) Uani 1 1 d . . .
H7A H 0.2146 0.0122 -0.4409 0.123 Uiso 1 1 calc R . .
H7B H 0.1542 0.0469 -0.4381 0.123 Uiso 1 1 calc R . .
H7C H 0.124 -0.0437 -0.4104 0.123 Uiso 1 1 calc R . .
C8 C 0.2336(4) 0.1922(4) -0.3457(4) 0.088(2) Uani 1 1 d . . .
H8A H 0.2852 0.2158 -0.3745 0.133 Uiso 1 1 calc R . .
H8B H 0.2327 0.2329 -0.3105 0.133 Uiso 1 1 calc R . .
H8C H 0.1896 0.1731 -0.3852 0.133 Uiso 1 1 calc R . .
C9 C 0.2757(4) 0.1960(4) -0.1503(5) 0.090(2) Uani 1 1 d . . .
H9A H 0.2401 0.1828 -0.1032 0.135 Uiso 1 1 calc R . .
H9B H 0.2786 0.2421 -0.1791 0.135 Uiso 1 1 calc R . .
H9C H 0.3296 0.2095 -0.1321 0.135 Uiso 1 1 calc R . .
C10 C 0.2393(4) 0.0180(5) -0.1012(4) 0.081(2) Uani 1 1 d . . .
H10A H 0.294 0.0267 -0.0967 0.121 Uiso 1 1 calc R . .
H10B H 0.2004 -0.0392 -0.0931 0.121 Uiso 1 1 calc R . .
H10C H 0.2312 0.0498 -0.0596 0.121 Uiso 1 1 calc R . .

loop_
_atom_site_aniso_label
_atom_site_aniso_U_11
_atom_site_aniso_U_22
_atom_site_aniso_U_33
_atom_site_aniso_U_23
_atom_site_aniso_U_13
_atom_site_aniso_U_12
Cs1 0.0947(5) 0.0947(5) 0.0353(5) 0 0 0.0474(3)
Ti1 0.0298(5) 0.0361(5) 0.0367(5) 0.0019(4) 0.0019(3) 0.0157(4)
N1 0.038(2) 0.038(2) 0.027(3) 0 0 0.0192(11)
N2 0.040(2) 0.036(2) 0.038(2) -0.0016(17) -0.0017(17) 0.0173(18)
C1 0.036(3) 0.055(3) 0.052(3) 0.001(2) 0.005(2) 0.027(2)
C2 0.035(3) 0.074(4) 0.045(3) 0.007(3) 0.011(2) 0.030(3)
C3 0.033(3) 0.056(3) 0.071(4) 0.023(3) 0.022(2) 0.023(2)
C4 0.026(3) 0.056(3) 0.073(4) -0.005(3) 0.005(2) 0.015(2)
C5 0.032(3) 0.062(3) 0.058(3) 0.004(3) -0.003(2) 0.025(3)
C6 0.067(4) 0.067(4) 0.086(4) -0.005(3) 0.004(3) 0.044(3)
C7 0.081(4) 0.132(6) 0.043(3) -0.005(3) 0.009(3) 0.061(4)
C8 0.064(4) 0.087(5) 0.119(6) 0.049(4) 0.037(4) 0.041(4)
C9 0.042(3) 0.069(4) 0.141(6) -0.033(4) -0.010(4) 0.014(3)
C10 0.069(4) 0.111(5) 0.072(4) 0.002(4) -0.023(3) 0.052(4)

loop_
_atom_type_symbol
_atom_type_description
_atom_type_scat_dispersion_real
_atom_type_scat_dispersion_imag
_atom_type_scat_source
C C 0.0033 0.0016 'International Tables Vol C Tables 4.2.6.8 and 6.1.1.4'
H H 0 0 'International Tables Vol C Tables 4.2.6.8 and 6.1.1.4'
N N 0.0061 0.0033 'International Tables Vol C Tables 4.2.6.8 and 6.1.1.4'
Ti Ti 0.2776 0.4457 'International Tables Vol C Tables 4.2.6.8 and 6.1.1.4'
Cs Cs -0.368 2.1192 'International Tables Vol C Tables 4.2.6.8 and 6.1.1.4'

loop_
_geom_angle_atom_site_label_1
_geom_angle_atom_site_label_2
_geom_angle_atom_site_label_3
_geom_angle
_geom_angle_site_symmetry_1
_geom_angle_site_symmetry_3
_geom_angle_publ_flag
N2 Cs1 N2 180.00(14) 2 11 ?
N2 Cs1 N2 123.76(11) 2 12 ?
N2 Cs1 N2 56.24(11) 11 12 ?
N2 Cs1 N2 56.24(11) 2 3 ?
N2 Cs1 N2 123.76(11) 11 3 ?
N2 Cs1 N2 180.00(14) 12 3 ?
N2 Cs1 N2 123.76(11) 2 10 ?
N2 Cs1 N2 56.24(11) 11 10 ?
N2 Cs1 N2 56.24(11) 12 10 ?
N2 Cs1 N2 123.76(11) 3 10 ?
N2 Cs1 N2 56.24(11) 2 . ?
N2 Cs1 N2 123.76(11) 11 . ?
N2 Cs1 N2 123.76(11) 12 . ?
N2 Cs1 N2 56.24(11) 3 . ?
N2 Cs1 N2 180.00(13) 10 . ?
N2 Cs1 Ti1 151.11(6) 2 12 ?
N2 Cs1 Ti1 28.89(6) 11 12 ?
N2 Cs1 Ti1 28.54(6) 12 12 ?
N2 Cs1 Ti1 151.46(6) 3 12 ?
N2 Cs1 Ti1 57.01(7) 10 12 ?
N2 Cs1 Ti1 122.99(7) . 12 ?
N2 Cs1 Ti1 28.89(6) 2 3 ?
N2 Cs1 Ti1 151.11(6) 11 3 ?
N2 Cs1 Ti1 151.46(6) 12 3 ?
N2 Cs1 Ti1 28.54(6) 3 3 ?
N2 Cs1 Ti1 122.99(7) 10 3 ?
N2 Cs1 Ti1 57.01(7) . 3 ?
Ti1 Cs1 Ti1 180.000(9) 12 3 ?
N2 Cs1 Ti1 28.54(6) 2 2 ?
N2 Cs1 Ti1 151.46(6) 11 2 ?
N2 Cs1 Ti1 122.99(7) 12 2 ?
N2 Cs1 Ti1 57.01(7) 3 2 ?
N2 Cs1 Ti1 151.11(6) 10 2 ?
N2 Cs1 Ti1 28.89(6) . 2 ?
Ti1 Cs1 Ti1 138.68(2) 12 2 ?
Ti1 Cs1 Ti1 41.32(2) 3 2 ?
N2 Cs1 Ti1 57.01(7) 2 . ?
N2 Cs1 Ti1 122.99(7) 11 . ?
N2 Cs1 Ti1 151.11(6) 12 . ?
N2 Cs1 Ti1 28.89(6) 3 . ?
N2 Cs1 Ti1 151.46(6) 10 . ?
N2 Cs1 Ti1 28.54(6) . . ?
Ti1 Cs1 Ti1 138.68(2) 12 . ?
Ti1 Cs1 Ti1 41.32(2) 3 . ?
Ti1 Cs1 Ti1 41.32(2) 2 . ?
N2 Cs1 Ti1 122.99(7) 2 10 ?
N2 Cs1 Ti1 57.01(7) 11 10 ?
N2 Cs1 Ti1 28.89(6) 12 10 ?
N2 Cs1 Ti1 151.11(6) 3 10 ?
N2 Cs1 Ti1 28.54(6) 10 10 ?
N2 Cs1 Ti1 151.46(6) . 10 ?
Ti1 Cs1 Ti1 41.32(2) 12 10 ?
Ti1 Cs1 Ti1 138.68(2) 3 10 ?
Ti1 Cs1 Ti1 138.68(2) 2 10 ?
Ti1 Cs1 Ti1 180.00(2) . 10 ?
N2 Cs1 Ti1 151.46(6) 2 11 ?
N2 Cs1 Ti1 28.54(6) 11 11 ?
N2 Cs1 Ti1 57.01(7) 12 11 ?
N2 Cs1 Ti1 122.99(7) 3 11 ?
N2 Cs1 Ti1 28.89(6) 10 11 ?
N2 Cs1 Ti1 151.11(6) . 11 ?
Ti1 Cs1 Ti1 41.32(2) 12 11 ?
Ti1 Cs1 Ti1 138.68(2) 3 11 ?
Ti1 Cs1 Ti1 180 2 11 ?
Ti1 Cs1 Ti1 138.68(2) . 11 ?
Ti1 Cs1 Ti1 41.32(2) 10 11 ?
N2 Ti1 N1 86.75(14) . . ?
N2 Ti1 N2 104.1(2) . 3 ?
N1 Ti1 N2 86.20(14) . 3 ?
N2 Ti1 C2 135.62(18) . . ?
N1 Ti1 C2 104.69(18) . . ?
N2 Ti1 C2 119.15(18) 3 . ?
N2 Ti1 C3 101.65(18) . . ?
N1 Ti1 C3 114.20(18) . . ?
N2 Ti1 C3 147.94(16) 3 . ?
C2 Ti1 C3 34.39(18) . . ?
N2 Ti1 C1 145.43(16) . . ?
N1 Ti1 C1 125.66(17) . . ?
N2 Ti1 C1 91.12(16) 3 . ?
C2 Ti1 C1 34.42(17) . . ?
C3 Ti1 C1 57.04(17) . . ?
N2 Ti1 C5 112.58(17) . . ?
N1 Ti1 C5 159.32(18) . . ?
N2 Ti1 C5 95.60(16) 3 . ?
C2 Ti1 C5 56.57(17) . . ?
C3 Ti1 C5 56.51(18) . . ?
C1 Ti1 C5 33.89(16) . . ?
N2 Ti1 C4 90.03(17) . . ?
N1 Ti1 C4 146.33(17) . . ?
N2 Ti1 C4 126.92(17) 3 . ?
C2 Ti1 C4 56.89(18) . . ?
C3 Ti1 C4 34.22(17) . . ?
C1 Ti1 C4 56.69(18) . . ?
C5 Ti1 C4 33.86(17) . . ?
N2 Ti1 Ti1 43.60(11) . 2 ?
N1 Ti1 Ti1 43.42(10) . 2 ?
N2 Ti1 Ti1 93.27(11) 3 2 ?
C2 Ti1 Ti1 135.09(13) . 2 ?
C3 Ti1 Ti1 118.65(13) . 2 ?
C1 Ti1 Ti1 167.73(12) . 2 ?
C5 Ti1 Ti1 156.12(13) . 2 ?
C4 Ti1 Ti1 127.53(14) . 2 ?
N2 Ti1 Ti1 93.71(11) . 3 ?
N1 Ti1 Ti1 43.42(10) . 3 ?
N2 Ti1 Ti1 43.04(11) 3 3 ?
C2 Ti1 Ti1 124.20(13) . 3 ?
C3 Ti1 Ti1 152.40(14) . 3 ?
C1 Ti1 Ti1 117.62(13) . 3 ?
C5 Ti1 Ti1 136.64(13) . 3 ?
C4 Ti1 Ti1 169.93(14) . 3 ?
Ti1 Ti1 Ti1 60 2 3 ?
N2 Ti1 Cs1 53.44(11) . . ?
N1 Ti1 Cs1 98.96(14) . . ?
N2 Ti1 Cs1 53.52(11) 3 . ?
C2 Ti1 Cs1 154.83(12) . . ?
C3 Ti1 Cs1 137.95(15) . . ?
C1 Ti1 Cs1 122.08(12) . . ?
C5 Ti1 Cs1 98.63(12) . . ?
C4 Ti1 Cs1 105.86(13) . . ?
Ti1 Ti1 Cs1 69.340(12) 2 . ?
Ti1 Ti1 Cs1 69.340(12) 3 . ?
Ti1 N1 Ti1 93.15(19) 2 . ?
Ti1 N1 Ti1 93.15(19) 2 3 ?
Ti1 N1 Ti1 93.15(19) . 3 ?
Ti1 N2 Ti1 93.36(16) . 2 ?
Ti1 N2 Cs1 98.02(13) . . ?
Ti1 N2 Cs1 97.59(13) 2 . ?
C5 C1 C2 107.5(4) . . ?
C5 C1 C6 125.9(5) . . ?
C2 C1 C6 126.5(5) . . ?
C5 C1 Ti1 73.5(3) . . ?
C2 C1 Ti1 72.0(3) . . ?
C6 C1 Ti1 123.1(3) . . ?
C1 C2 C3 108.2(4) . . ?
C1 C2 C7 126.5(5) . . ?
C3 C2 C7 125.3(5) . . ?
C1 C2 Ti1 73.5(3) . . ?
C3 C2 Ti1 73.4(3) . . ?
C7 C2 Ti1 119.1(3) . . ?
C2 C3 C4 107.8(5) . . ?
C2 C3 C8 125.5(6) . . ?
C4 C3 C8 126.7(6) . . ?
C2 C3 Ti1 72.2(3) . . ?
C4 C3 Ti1 73.6(3) . . ?
C8 C3 Ti1 122.4(3) . . ?
C5 C4 C3 107.6(5) . . ?
C5 C4 C9 125.0(5) . . ?
C3 C4 C9 127.3(6) . . ?
C5 C4 Ti1 73.0(3) . . ?
C3 C4 Ti1 72.2(3) . . ?
C9 C4 Ti1 122.3(3) . . ?
C1 C5 C4 109.0(4) . . ?
C1 C5 C10 125.0(5) . . ?
C4 C5 C10 126.0(5) . . ?
C1 C5 Ti1 72.6(3) . . ?
C4 C5 Ti1 73.2(3) . . ?
C10 C5 Ti1 120.3(4) . . ?

loop_
_geom_bond_atom_site_label_1
_geom_bond_atom_site_label_2
_geom_bond_distance
_geom_bond_site_symmetry_2
_geom_bond_publ_flag
Cs1 N2 3.219(4) 2 ?
Cs1 N2 3.219(4) 11 ?
Cs1 N2 3.219(4) 12 ?
Cs1 N2 3.219(4) 3 ?
Cs1 N2 3.219(4) 10 ?
Cs1 N2 3.219(4) . ?
Cs1 Ti1 3.9679(13) 12 ?
Cs1 Ti1 3.9679(13) 3 ?
Cs1 Ti1 3.9679(13) 2 ?
Cs1 Ti1 3.9679(13) . ?
Cs1 Ti1 3.9679(13) 10 ?
Cs1 Ti1 3.9679(13) 11 ?
Ti1 N2 1.914(4) . ?
Ti1 N1 1.928(3) . ?
Ti1 N2 1.934(4) 3 ?
Ti1 C2 2.379(4) . ?
Ti1 C3 2.395(5) . ?
Ti1 C1 2.398(5) . ?
Ti1 C5 2.410(5) . ?
Ti1 C4 2.413(5) . ?
Ti1 Ti1 2.7999(15) 2 ?
Ti1 Ti1 2.7999(15) 3 ?
N1 Ti1 1.928(3) 2 ?
N1 Ti1 1.928(3) 3 ?
N2 Ti1 1.934(4) 2 ?
C1 C5 1.402(7) . ?
C1 C2 1.414(7) . ?
C1 C6 1.499(7) . ?
C2 C3 1.411(7) . ?
C2 C7 1.518(7) . ?
C3 C4 1.414(7) . ?
C3 C8 1.513(7) . ?
C4 C5 1.405(7) . ?
C4 C9 1.516(7) . ?
C5 C10 1.510(7) . ?
